data_7008738
loop_
_publ_author_name
'Aragoni, M. Carla'
'Arca, Massimiliano'
'Bencini, Andrea'
'Blake, Alexander J.'
'Caltagirone, Claudia'
'Decortes, Antonello'
'Demartin, Francesco'
'Devillanova, Francesco A.'
'Faggi, Enrico'
'Dolci, Luisa Stella'
'Garau, Alessandra'
'Isaia, Francesco'
'Lippolis, Vito'
'Prodi, Luca'
'Wilson, Claire'
'Valtancoli, Barbara'
'Zaccheroni, Nelsi'

_publ_section_title
;
 Coordination chemistry of N-aminopropyl pendant arm derivatives of
 mixed N/S-, and N/S/O-donor macrocycles, and construction of selective
 fluorimetric chemosensors for heavy metal ions.
;
_journal_issue 18
_journal_name_full 'Dalton transactions (Cambridge, England : 2003)'
_journal_page_first 2994
_journal_page_last 3004
_journal_paper_doi 10.1039/b506785e
_journal_year 2005
_chemical_formula_sum 'C13 H28 Cl2 Cu N2 O11 S2'
_chemical_formula_weight 586.93
_chemical_name_systematic
;
?
;
_space_group_IT_number 19
_symmetry_cell_setting orthorhombic
_symmetry_space_group_name_Hall 'P 2ac 2ab'
_symmetry_space_group_name_H-M 'P 21 21 21'
_atom_sites_solution_hydrogens 'geometrically placed, Me and NH from delta-F'
_atom_sites_solution_primary direct
_atom_sites_solution_secondary difmap
_audit_creation_method SHELXL-97
_cell_angle_alpha 90.00
_cell_angle_beta 90.00
_cell_angle_gamma 90.00
_cell_formula_units_Z 4
_cell_length_a 7.6926(14)
_cell_length_b 10.479(2)
_cell_length_c 28.649(5)
_cell_measurement_reflns_used 4112
_cell_measurement_temperature 150(2)
_cell_measurement_theta_max 27.3
_cell_measurement_theta_min 2.4
_cell_volume 2309.4(7)
_computing_cell_refinement 'Bruker SAINT version 6.36a (Bruker, 2000)'
_computing_data_collection 'Bruker SMART version 5.625 (Bruker, 2001)'
_computing_data_reduction 'Bruker SAINT; Bruker SHELXTL (Bruker, 2001)'
_computing_publication_material 'enCIFer(Allen et al.,2004);PLATON(Spek,2003)'
_computing_structure_refinement 'SHELXL-97 (Sheldrick, 1997)'
_computing_structure_solution 'SHELXS-97 (Sheldrick, 1990)'
_diffrn_ambient_temperature 150(2)
_diffrn_measured_fraction_theta_full 0.998
_diffrn_measured_fraction_theta_max 0.990
_diffrn_measurement_device_type 'Bruker SMART APEX CCD area detector'
_diffrn_measurement_method omega
_diffrn_radiation_monochromator graphite
_diffrn_radiation_source 'normal-focus sealed tube'
_diffrn_radiation_type MoK\a
_diffrn_radiation_wavelength 0.71073
_diffrn_reflns_av_R_equivalents 0.027
_diffrn_reflns_av_sigmaI/netI 0.0543
_diffrn_reflns_limit_h_max 10
_diffrn_reflns_limit_h_min -9
_diffrn_reflns_limit_k_max 13
_diffrn_reflns_limit_k_min -13
_diffrn_reflns_limit_l_max 37
_diffrn_reflns_limit_l_min -35
_diffrn_reflns_number 10549
_diffrn_reflns_theta_full 27.50
_diffrn_reflns_theta_max 27.65
_diffrn_reflns_theta_min 2.41
_diffrn_standards_decay_% 0
_diffrn_standards_number 0
_exptl_absorpt_coefficient_mu 1.414
_exptl_absorpt_correction_T_max 1.000
_exptl_absorpt_correction_T_min 0.668
_exptl_absorpt_correction_type multi-scan
_exptl_absorpt_process_details 'Bruker SADABS v2.05'
_exptl_crystal_colour blue
_exptl_crystal_density_diffrn 1.688
_exptl_crystal_density_method 'not measured'
_exptl_crystal_description block
_exptl_crystal_F_000 1212
_exptl_crystal_size_max 0.41
_exptl_crystal_size_mid 0.26
_exptl_crystal_size_min 0.24
_refine_diff_density_max 0.826
_refine_diff_density_min -0.361
_refine_diff_density_rms 0.090
_refine_ls_abs_structure_details 'Flack H D (1983), Acta Cryst. A39, 876-881'
_refine_ls_abs_structure_Flack 0.402(13)
_refine_ls_extinction_method none
_refine_ls_goodness_of_fit_ref 0.967
_refine_ls_hydrogen_treatment 'riding model, Me as rigid rotor, NH refined'
_refine_ls_matrix_type full
_refine_ls_number_parameters 287
_refine_ls_number_reflns 5182
_refine_ls_number_restraints 0
_refine_ls_restrained_S_all 0.967
_refine_ls_R_factor_all 0.0465
_refine_ls_R_factor_gt 0.0397
_refine_ls_shift/su_max 0.001
_refine_ls_shift/su_mean 0.000
_refine_ls_structure_factor_coef Fsqd
_refine_ls_weighting_details 'calc w=1/[\s^2^(Fo^2^)+(0.0430P)^2^] where P=(Fo^2^+2Fc^2^)/3'
_refine_ls_weighting_scheme calc
_refine_ls_wR_factor_gt 0.0819
_refine_ls_wR_factor_ref 0.0838
_reflns_number_gt 4481
_reflns_number_total 5182
_reflns_threshold_expression >2\s(I)
_cod_data_source_file b506785e.txt
_cod_data_source_block cusson
_cod_depositor_comments
;
The following automatic conversions were performed:
'_symmetry_cell_setting' value 'Orthorhombic' changed to 'orthorhombic'
according to '/home/saulius/struct/CIF-dictionaries/cif_core.dic'
dictionary named 'cif_core.dic' version 2.4.1 from 2010-06-29.

Automatic conversion script
Id: cif_fix_enum 1527 2010-12-29 10:47:43Z saulius 
;
_cod_database_code 7008738

loop_
_symmetry_equiv_pos_as_xyz
'x, y, z'
'-x+1/2, -y, z+1/2'
'-x, y+1/2, -z+1/2'
'x+1/2, -y+1/2, -z'

loop_
_atom_site_label
_atom_site_type_symbol
_atom_site_fract_x
_atom_site_fract_y
_atom_site_fract_z
_atom_site_U_iso_or_equiv
_atom_site_adp_type
_atom_site_occupancy
_atom_site_symmetry_multiplicity
_atom_site_calc_flag
_atom_site_refinement_flags
_atom_site_disorder_assembly
_atom_site_disorder_group
Cu Cu 0.00863(5) 0.55400(4) 0.114066(12) 0.02227(10) Uani 1 1 d . . .
N1 N 0.0922(4) 0.3774(3) 0.10440(9) 0.0230(6) Uani 1 1 d . . .
H1 H 0.137(5) 0.345(4) 0.1327(14) 0.042(12) Uiso 1 1 d . . .
C2 C -0.0486(5) 0.2929(3) 0.08839(12) 0.0274(8) Uani 1 1 d . . .
H2A H -0.0047 0.2042 0.0864 0.033 Uiso 1 1 calc R . .
H2B H -0.0860 0.3192 0.0568 0.033 Uiso 1 1 calc R . .
C3 C -0.2039(5) 0.2971(3) 0.12133(13) 0.0321(9) Uani 1 1 d . . .
H3A H -0.1728 0.2561 0.1513 0.039 Uiso 1 1 calc R . .
H3B H -0.3020 0.2490 0.1075 0.039 Uiso 1 1 calc R . .
S4 S -0.27011(12) 0.46194(8) 0.13184(3) 0.0272(2) Uani 1 1 d . . .
C5 C -0.2732(5) 0.4701(4) 0.19518(12) 0.0343(9) Uani 1 1 d . . .
H5A H -0.3240 0.5529 0.2046 0.041 Uiso 1 1 calc R . .
H5B H -0.3503 0.4018 0.2071 0.041 Uiso 1 1 calc R . .
C6 C -0.0962(5) 0.4563(4) 0.21801(12) 0.0342(9) Uani 1 1 d . . .
H6A H -0.1044 0.4752 0.2518 0.041 Uiso 1 1 calc R . .
H6B H -0.0524 0.3682 0.2141 0.041 Uiso 1 1 calc R . .
O7 O 0.0178(3) 0.5444(2) 0.19588(7) 0.0317(6) Uani 1 1 d . . .
C8 C 0.1804(5) 0.5653(4) 0.21827(12) 0.0351(9) Uani 1 1 d . . .
H8A H 0.2520 0.4869 0.2174 0.042 Uiso 1 1 calc R . .
H8B H 0.1628 0.5905 0.2512 0.042 Uiso 1 1 calc R . .
C9 C 0.2676(5) 0.6709(4) 0.19159(12) 0.0374(10) Uani 1 1 d . . .
H9A H 0.1963 0.7495 0.1928 0.045 Uiso 1 1 calc R . .
H9B H 0.3831 0.6898 0.2052 0.045 Uiso 1 1 calc R . .
O10 O 0.2859(3) 0.6285(2) 0.14447(8) 0.0297(6) Uani 1 1 d . . .
C11 C 0.3454(5) 0.7291(4) 0.11479(13) 0.0349(9) Uani 1 1 d . . .
H11A H 0.4589 0.7615 0.1259 0.042 Uiso 1 1 calc R . .
H11B H 0.2611 0.8004 0.1150 0.042 Uiso 1 1 calc R . .
C12 C 0.3634(5) 0.6745(4) 0.06529(12) 0.0340(9) Uani 1 1 d . . .
H12A H 0.4493 0.6042 0.0655 0.041 Uiso 1 1 calc R . .
H12B H 0.4072 0.7419 0.0441 0.041 Uiso 1 1 calc R . .
S13 S 0.15519(12) 0.61465(9) 0.04323(3) 0.0271(2) Uani 1 1 d . . .
C14 C 0.2113(5) 0.4512(4) 0.02937(11) 0.0274(8) Uani 1 1 d . . .
H14A H 0.1146 0.4116 0.0117 0.033 Uiso 1 1 calc R . .
H14B H 0.3156 0.4504 0.0091 0.033 Uiso 1 1 calc R . .
C15 C 0.2470(5) 0.3733(3) 0.07261(12) 0.0275(8) Uani 1 1 d . . .
H15A H 0.2721 0.2839 0.0638 0.033 Uiso 1 1 calc R . .
H15B H 0.3500 0.4080 0.0890 0.033 Uiso 1 1 calc R . .
O1S O -0.0680(3) 0.7254(2) 0.12679(8) 0.0270(6) Uani 1 1 d . . .
N1S N -0.2371(4) 0.8974(3) 0.11753(9) 0.0241(6) Uani 1 1 d . . .
C1S C -0.1915(6) 0.9469(4) 0.16351(12) 0.0386(9) Uani 1 1 d . . .
H1S1 H -0.1700 0.8755 0.1849 0.058 Uiso 1 1 calc R . .
H1S2 H -0.2874 0.9990 0.1755 0.058 Uiso 1 1 calc R . .
H1S3 H -0.0864 0.9993 0.1611 0.058 Uiso 1 1 calc R . .
C2S C -0.3499(5) 0.9753(3) 0.08817(12) 0.0334(9) Uani 1 1 d . . .
H2S1 H -0.2872 1.0520 0.0782 0.050 Uiso 1 1 calc R . .
H2S2 H -0.4535 1.0001 0.1059 0.050 Uiso 1 1 calc R . .
H2S3 H -0.3849 0.9261 0.0606 0.050 Uiso 1 1 calc R . .
C3S C -0.1690(4) 0.7904(3) 0.10261(11) 0.0233(7) Uani 1 1 d . . .
H3S H -0.1979 0.7613 0.0722 0.028 Uiso 1 1 calc R . .
Cl1 Cl 0.19158(11) 0.01517(8) 0.01209(3) 0.0286(2) Uani 1 1 d . . .
Cl2 Cl 0.32518(13) 0.17788(10) 0.19578(3) 0.0396(2) Uani 1 1 d . . .
O11 O 0.3289(4) 0.0596(3) 0.04103(11) 0.0641(9) Uani 1 1 d . . .
O12 O 0.2632(4) -0.0745(3) -0.02039(10) 0.0570(9) Uani 1 1 d . . .
O13 O 0.1207(4) 0.1211(3) -0.01279(10) 0.0507(8) Uani 1 1 d . . .
O14 O 0.0576(4) -0.0445(3) 0.03864(10) 0.0530(8) Uani 1 1 d . . .
O21 O 0.3511(6) 0.2343(4) 0.24108(11) 0.0835(13) Uani 1 1 d . . .
O22 O 0.4113(4) 0.2518(4) 0.16099(13) 0.0832(13) Uani 1 1 d . . .
O23 O 0.3860(5) 0.0518(4) 0.19647(12) 0.0836(13) Uani 1 1 d . . .
O24 O 0.1440(4) 0.1800(3) 0.18596(10) 0.0520(8) Uani 1 1 d . . .

loop_
_atom_site_aniso_label
_atom_site_aniso_U_11
_atom_site_aniso_U_22
_atom_site_aniso_U_33
_atom_site_aniso_U_23
_atom_site_aniso_U_13
_atom_site_aniso_U_12
Cu 0.0226(2) 0.0207(2) 0.02356(18) -0.00027(16) 0.00224(19) 0.0021(2)
N1 0.0246(16) 0.0220(15) 0.0224(15) 0.0022(12) 0.0017(12) 0.0042(13)
C2 0.029(2) 0.0230(18) 0.0300(18) -0.0049(15) 0.0068(15) 0.0021(15)
C3 0.036(2) 0.0204(18) 0.040(2) -0.0051(15) 0.0140(17) -0.0023(16)
S4 0.0253(5) 0.0252(5) 0.0310(4) -0.0018(4) 0.0056(4) 0.0004(4)
C5 0.036(2) 0.037(2) 0.0290(17) -0.0023(16) 0.0142(16) 0.0024(19)
C6 0.039(2) 0.038(2) 0.0258(17) 0.0015(17) 0.0077(16) 0.004(2)
O7 0.0297(14) 0.0413(14) 0.0242(11) 0.0076(11) -0.0036(11) -0.0010(14)
C8 0.031(2) 0.048(2) 0.0266(17) -0.0025(17) -0.0045(16) 0.007(2)
C9 0.034(2) 0.048(3) 0.0307(19) -0.0075(18) -0.0071(17) -0.001(2)
O10 0.0271(14) 0.0368(14) 0.0251(12) -0.0027(11) -0.0021(10) 0.0004(12)
C11 0.027(2) 0.041(2) 0.0368(19) -0.0012(18) 0.0006(18) -0.0091(18)
C12 0.025(2) 0.046(2) 0.0313(18) 0.0020(17) 0.0027(16) -0.0114(18)
S13 0.0261(5) 0.0303(5) 0.0250(4) 0.0023(4) 0.0008(4) -0.0019(4)
C14 0.0253(19) 0.0313(19) 0.0255(16) -0.0018(15) 0.0036(14) -0.0001(18)
C15 0.0212(18) 0.031(2) 0.0306(18) -0.0041(15) 0.0029(15) 0.0062(16)
O1S 0.0302(14) 0.0206(12) 0.0301(13) -0.0027(10) -0.0048(10) 0.0054(11)
N1S 0.0271(16) 0.0237(14) 0.0214(13) -0.0013(11) -0.0011(12) 0.0029(13)
C1S 0.057(3) 0.028(2) 0.0303(18) -0.0127(17) -0.0121(18) 0.009(2)
C2S 0.039(2) 0.030(2) 0.0317(18) 0.0024(16) -0.0055(17) 0.0092(18)
C3S 0.0227(18) 0.0243(18) 0.0228(16) -0.0024(13) 0.0034(14) -0.0056(16)
Cl1 0.0238(4) 0.0329(5) 0.0293(4) -0.0053(4) -0.0023(4) 0.0044(4)
Cl2 0.0317(5) 0.0466(6) 0.0406(5) 0.0211(4) -0.0007(4) 0.0002(5)
O11 0.0494(19) 0.069(2) 0.074(2) -0.0226(19) -0.0316(17) 0.0078(19)
O12 0.0520(19) 0.059(2) 0.0600(19) -0.0254(16) 0.0143(16) 0.0048(17)
O13 0.0385(17) 0.0524(19) 0.0612(19) 0.0221(16) -0.0036(15) 0.0039(15)
O14 0.0456(18) 0.064(2) 0.0498(16) 0.0224(16) 0.0151(14) 0.0067(16)
O21 0.129(4) 0.067(2) 0.055(2) 0.0154(18) -0.043(2) -0.017(3)
O22 0.054(2) 0.115(3) 0.080(2) 0.066(2) -0.003(2) -0.030(2)
O23 0.090(3) 0.078(3) 0.083(2) 0.034(2) 0.043(2) 0.054(2)
O24 0.0347(17) 0.060(2) 0.0614(19) 0.0123(16) 0.0019(15) 0.0038(16)

loop_
_atom_type_symbol
_atom_type_description
_atom_type_scat_dispersion_real
_atom_type_scat_dispersion_imag
_atom_type_scat_source
C C 0.0033 0.0016 'International Tables Vol C Tables 4.2.6.8 and 6.1.1.4'
H H 0.0000 0.0000 'International Tables Vol C Tables 4.2.6.8 and 6.1.1.4'
N N 0.0061 0.0033 'International Tables Vol C Tables 4.2.6.8 and 6.1.1.4'
O O 0.0106 0.0060 'International Tables Vol C Tables 4.2.6.8 and 6.1.1.4'
S S 0.1246 0.1234 'International Tables Vol C Tables 4.2.6.8 and 6.1.1.4'
Cl Cl 0.1484 0.1585 'International Tables Vol C Tables 4.2.6.8 and 6.1.1.4'
Cu Cu 0.3201 1.2651 'International Tables Vol C Tables 4.2.6.8 and 6.1.1.4'

loop_
_geom_angle_atom_site_label_1
_geom_angle_atom_site_label_2
_geom_angle_atom_site_label_3
_geom_angle
_geom_angle_site_symmetry_1
_geom_angle_site_symmetry_3
_geom_angle_publ_flag
O1S Cu N1 176.97(11) . . ?
O1S Cu O7 81.95(9) . . ?
N1 Cu O7 95.17(10) . . ?
O1S Cu S4 93.52(8) . . ?
N1 Cu S4 86.79(9) . . ?
O7 Cu S4 78.35(6) . . ?
O1S Cu S13 93.24(7) . . ?
N1 Cu S13 88.67(8) . . ?
O7 Cu S13 147.06(7) . . ?
S4 Cu S13 134.58(3) . . ?
O1S Cu O10 84.33(9) . . ?
N1 Cu O10 93.75(10) . . ?
O7 Cu O10 68.28(8) . . ?
S4 Cu O10 146.55(6) . . ?
S13 Cu O10 78.84(6) . . ?
C2 N1 C15 112.2(3) . . ?
C2 N1 Cu 111.5(2) . . ?
C15 N1 Cu 111.7(2) . . ?
N1 C2 C3 111.5(3) . . ?
C2 C3 S4 110.4(2) . . ?
C5 S4 C3 102.28(18) . . ?
C5 S4 Cu 101.79(13) . . ?
C3 S4 Cu 95.51(12) . . ?
C6 C5 S4 114.5(2) . . ?
O7 C6 C5 107.4(3) . . ?
C6 O7 C8 116.2(3) . . ?
C6 O7 Cu 117.02(19) . . ?
C8 O7 Cu 118.02(19) . . ?
O7 C8 C9 106.1(3) . . ?
O10 C9 C8 107.2(3) . . ?
C9 O10 C11 111.3(3) . . ?
C9 O10 Cu 110.6(2) . . ?
C11 O10 Cu 107.7(2) . . ?
O10 C11 C12 107.7(3) . . ?
C11 C12 S13 111.5(2) . . ?
C14 S13 C12 101.02(18) . . ?
C14 S13 Cu 92.68(11) . . ?
C12 S13 Cu 102.06(12) . . ?
C15 C14 S13 112.0(2) . . ?
N1 C15 C14 109.8(3) . . ?
C3S O1S Cu 126.6(2) . . ?
C3S N1S C2S 121.9(3) . . ?
C3S N1S C1S 120.2(3) . . ?
C2S N1S C1S 117.8(3) . . ?
O1S C3S N1S 122.5(3) . . ?
O11 Cl1 O14 111.7(2) . . ?
O11 Cl1 O13 108.7(2) . . ?
O14 Cl1 O13 109.34(18) . . ?
O11 Cl1 O12 107.9(2) . . ?
O14 Cl1 O12 109.70(19) . . ?
O13 Cl1 O12 109.4(2) . . ?
O23 Cl2 O24 110.2(2) . . ?
O23 Cl2 O22 111.5(2) . . ?
O24 Cl2 O22 108.0(2) . . ?
O23 Cl2 O21 109.1(2) . . ?
O24 Cl2 O21 107.9(2) . . ?
O22 Cl2 O21 110.0(3) . . ?

loop_
_geom_bond_atom_site_label_1
_geom_bond_atom_site_label_2
_geom_bond_distance
_geom_bond_site_symmetry_2
_geom_bond_publ_flag
Cu1 O1S 1.925(2) . ?
Cu N1 1.979(3) . ?
Cu O7 2.347(2) . ?
Cu S4 2.4058(10) . ?
Cu S13 2.4069(10) . ?
Cu O10 2.433(3) . ?
N1 C2 1.472(4) . ?
N1 C15 1.500(4) . ?
C2 C3 1.523(5) . ?
C3 S4 1.825(3) . ?
S4 C5 1.817(3) . ?
C5 C6 1.517(5) . ?
C6 O7 1.422(4) . ?
O7 C8 1.423(4) . ?
C8 C9 1.503(5) . ?
C9 O10 1.428(4) . ?
O10 C11 1.429(4) . ?
C11 C12 1.535(5) . ?
C12 S13 1.833(4) . ?
S13 C14 1.811(4) . ?
C14 C15 1.508(5) . ?
O1S C3S 1.244(4) . ?
N1S C3S 1.310(4) . ?
N1S C2S 1.458(4) . ?
N1S C1S 1.458(4) . ?
Cl1 O11 1.421(3) . ?
Cl1 O14 1.425(3) . ?
Cl1 O13 1.427(3) . ?
Cl1 O12 1.432(3) . ?
Cl2 O23 1.402(4) . ?
Cl2 O24 1.422(3) . ?
Cl2 O22 1.426(3) . ?
Cl2 O21 1.440(3) . ?
